data_2221801
loop_
_publ_author_name
'An, Hui-Mei'
'Gong, Ning-Bo'
'Lu, Yang'

_publ_section_title
;
 11\b,17,21-Trihydroxy-6\a-methyl-3,20-dioxopregna-1,4-dien-21-yl
 3-carboxypropionate
;
_journal_coeditor_code SJ2598
_journal_issue 5
_journal_name_full 'Acta Crystallographica Section E'
_journal_page_first o987
_journal_paper_doi 10.1107/S1600536809011969
_journal_volume 65
_journal_year 2009
_chemical_formula_iupac 'C26 H34 O8'
_chemical_formula_moiety 'C26 H34 O8'
_chemical_formula_sum 'C26 H34 O8'
_chemical_formula_weight 474.53
_chemical_name_systematic
;
11\b,17,21-Trihydroxy-6\a-methyl-3,20-dioxopregna-1,4-dien-21-yl
3-carboxypropionate
;
_space_group_IT_number 19
_symmetry_cell_setting orthorhombic
_symmetry_space_group_name_Hall 'P 2ac 2ab'
_symmetry_space_group_name_H-M 'P 21 21 21'
_atom_sites_solution_hydrogens geom
_atom_sites_solution_primary direct
_atom_sites_solution_secondary difmap
_audit_creation_method SHELXL-97
_cell_angle_alpha 90.00
_cell_angle_beta 90.00
_cell_angle_gamma 90.00
_cell_formula_units_Z 4
_cell_length_a 8.31250(10)
_cell_length_b 10.17650(10)
_cell_length_c 28.8472(3)
_cell_measurement_reflns_used 8346
_cell_measurement_temperature 296(2)
_cell_measurement_theta_max 58.80
_cell_measurement_theta_min 3.06
_cell_volume 2440.25(5)
_computing_cell_refinement 'SAINT (Bruker, 2005)'
_computing_data_collection 'SMART (Bruker, 2005)'
_computing_data_reduction 'SAINT (Bruker, 2005)'
_computing_molecular_graphics 'SHELXTL (Sheldrick, 2008)'
_computing_publication_material 'SHELXL97 (Sheldrick, 2008)'
_computing_structure_refinement 'SHELXL97 (Sheldrick, 2008)'
_computing_structure_solution 'SHELXS97 (Sheldrick, 2008)'
_diffrn_ambient_temperature 296(2)
_diffrn_measured_fraction_theta_full 0.985
_diffrn_measured_fraction_theta_max 0.985
_diffrn_measurement_device_type 'Bruker SMART APEX'
_diffrn_measurement_method '\f and \w'
_diffrn_radiation_monochromator graphite
_diffrn_radiation_source 'fine-focus sealed tube'
_diffrn_radiation_type CuK\a
_diffrn_radiation_wavelength 1.54178
_diffrn_reflns_av_R_equivalents 0.0182
_diffrn_reflns_av_sigmaI/netI 0.0251
_diffrn_reflns_limit_h_max 6
_diffrn_reflns_limit_h_min -9
_diffrn_reflns_limit_k_max 10
_diffrn_reflns_limit_k_min -11
_diffrn_reflns_limit_l_max 30
_diffrn_reflns_limit_l_min -32
_diffrn_reflns_number 8346
_diffrn_reflns_theta_full 58.80
_diffrn_reflns_theta_max 58.80
_diffrn_reflns_theta_min 3.06
_diffrn_standards_number 0
_exptl_absorpt_coefficient_mu 0.785
_exptl_absorpt_correction_type none
_exptl_crystal_colour colorless
_exptl_crystal_density_diffrn 1.292
_exptl_crystal_density_method 'not measured'
_exptl_crystal_description block
_exptl_crystal_F_000 1016
_exptl_crystal_size_max 0.30
_exptl_crystal_size_mid 0.20
_exptl_crystal_size_min 0.20
_refine_diff_density_max 0.244
_refine_diff_density_min -0.129
_refine_ls_abs_structure_details 'Flack (1983), 1388 Friedel pairs'
_refine_ls_abs_structure_Flack 0.0(2)
_refine_ls_extinction_coef 0.0070(5)
_refine_ls_extinction_expression Fc^*^=kFc[1+0.001xFc^2^\l^3^/sin(2\q)]^-1/4^
_refine_ls_extinction_method 'SHELXL97 (Sheldrick, 2008)'
_refine_ls_goodness_of_fit_ref 1.065
_refine_ls_hydrogen_treatment constr
_refine_ls_matrix_type full
_refine_ls_number_parameters 309
_refine_ls_number_reflns 3397
_refine_ls_number_restraints 0
_refine_ls_restrained_S_all 1.065
_refine_ls_R_factor_all 0.0378
_refine_ls_R_factor_gt 0.0376
_refine_ls_shift/su_max_lt 0.001
_refine_ls_shift/su_mean 0.000
_refine_ls_structure_factor_coef Fsqd
_refine_ls_weighting_details 'calc w=1/[\s^2^(Fo^2^)+(0.0538P)^2^+0.6209P] where P=(Fo^2^+2Fc^2^)/3'
_refine_ls_weighting_scheme calc
_refine_ls_wR_factor_gt 0.1011
_refine_ls_wR_factor_ref 0.1013
_reflns_number_gt 3365
_reflns_number_total 3397
_reflns_threshold_expression I>2\s(I)
_cod_data_source_file sj2598.cif
_cod_data_source_block I
_cod_database_code 2221801
_cod_database_fobs_code 2221801

loop_
_symmetry_equiv_pos_as_xyz
'x, y, z'
'-x+1/2, -y, z+1/2'
'-x, y+1/2, -z+1/2'
'x+1/2, -y+1/2, -z'

loop_
_atom_site_type_symbol
_atom_site_label
_atom_site_fract_x
_atom_site_fract_y
_atom_site_fract_z
_atom_site_U_iso_or_equiv
_atom_site_adp_type
_atom_site_calc_flag
_atom_site_refinement_flags
_atom_site_occupancy
_atom_site_disorder_assembly
_atom_site_disorder_group
O O1 -0.8924(3) -0.6628(2) -0.32497(7) 0.0955(7) Uani d . 1 . .
O O2 -0.90863(19) -0.50797(16) -0.09117(6) 0.0600(4) Uani d . 1 . .
H H2A -0.9235 -0.4642 -0.0677 0.090 Uiso calc R 1 . .
O O3 -0.5087(2) -0.12455(15) -0.12292(5) 0.0553(4) Uani d . 1 . .
H H3A -0.4421 -0.0651 -0.1224 0.083 Uiso calc R 1 . .
O O4 -0.4761(2) -0.1328(2) -0.00271(6) 0.0762(6) Uani d . 1 . .
O O5 -0.7026(3) 0.04879(18) -0.00567(7) 0.0825(6) Uani d . 1 . .
O O6 -0.5875(5) 0.2234(3) -0.03398(9) 0.1343(13) Uani d . 1 . .
O O7 -0.7607(2) 0.41973(19) 0.11378(7) 0.0790(6) Uani d . 1 . .
O O8 -0.5211(2) 0.51291(17) 0.10461(6) 0.0658(5) Uani d . 1 . .
H H8B -0.5516 0.5577 0.1265 0.099 Uiso calc R 1 . .
C C1 -0.9685(4) -0.5852(4) -0.20758(11) 0.0896(10) Uani d . 1 . .
H H1A -1.0508 -0.5488 -0.1899 0.107 Uiso calc R 1 . .
C C2 -0.9911(5) -0.5948(4) -0.25305(13) 0.0949(11) Uani d . 1 . .
H H2B -1.0868 -0.5647 -0.2660 0.114 Uiso calc R 1 . .
C C3 -0.8704(4) -0.6509(3) -0.28248(9) 0.0689(7) Uani d . 1 . .
C C4 -0.7268(4) -0.6966(3) -0.26107(8) 0.0641(7) Uani d . 1 . .
H H4A -0.6489 -0.7351 -0.2798 0.077 Uiso calc R 1 . .
C C5 -0.6968(3) -0.6878(2) -0.21540(8) 0.0574(6) Uani d . 1 . .
C C6 -0.5400(4) -0.7281(3) -0.19360(9) 0.0702(7) Uani d . 1 . .
H H6A -0.5652 -0.7894 -0.1684 0.084 Uiso calc R 1 . .
C C7 -0.4647(3) -0.6065(2) -0.17175(8) 0.0585(6) Uani d . 1 . .
H H7A -0.4334 -0.5465 -0.1963 0.070 Uiso calc R 1 . .
H H7B -0.3677 -0.6325 -0.1554 0.070 Uiso calc R 1 . .
C C8 -0.5745(3) -0.5339(2) -0.13803(7) 0.0457(5) Uani d . 1 . .
H H8A -0.5897 -0.5879 -0.1102 0.055 Uiso calc R 1 . .
C C9 -0.7399(3) -0.5045(2) -0.15972(7) 0.0449(5) Uani d . 1 . .
H H9A -0.7170 -0.4452 -0.1856 0.054 Uiso calc R 1 . .
C C10 -0.8194(3) -0.6292(3) -0.18273(8) 0.0614(7) Uani d . 1 . .
C C11 -0.8511(3) -0.4250(2) -0.12729(7) 0.0480(5) Uani d . 1 . .
H H11A -0.9444 -0.3969 -0.1456 0.058 Uiso calc R 1 . .
C C12 -0.7685(3) -0.3014(2) -0.10898(7) 0.0455(5) Uani d . 1 . .
H H12A -0.8361 -0.2620 -0.0854 0.055 Uiso calc R 1 . .
H H12B -0.7583 -0.2387 -0.1341 0.055 Uiso calc R 1 . .
C C13 -0.6016(2) -0.3268(2) -0.08837(7) 0.0404(5) Uani d . 1 . .
C C14 -0.5006(3) -0.4029(2) -0.12406(7) 0.0419(5) Uani d . 1 . .
H H14A -0.4994 -0.3489 -0.1522 0.050 Uiso calc R 1 . .
C C15 -0.3304(3) -0.3969(3) -0.10427(8) 0.0555(6) Uani d . 1 . .
H H15A -0.2510 -0.4013 -0.1289 0.067 Uiso calc R 1 . .
H H15B -0.3119 -0.4687 -0.0828 0.067 Uiso calc R 1 . .
C C16 -0.3219(3) -0.2647(2) -0.07924(8) 0.0553(6) Uani d . 1 . .
H H16A -0.2436 -0.2078 -0.0940 0.066 Uiso calc R 1 . .
H H16B -0.2909 -0.2771 -0.0471 0.066 Uiso calc R 1 . .
C C17 -0.4916(3) -0.2038(2) -0.08224(7) 0.0451(5) Uani d . 1 . .
C C18 -0.6113(3) -0.3993(2) -0.04181(7) 0.0522(5) Uani d . 1 . .
H H18A -0.6789 -0.4752 -0.0450 0.078 Uiso calc R 1 . .
H H18B -0.6557 -0.3417 -0.0188 0.078 Uiso calc R 1 . .
H H18C -0.5055 -0.4262 -0.0325 0.078 Uiso calc R 1 . .
C C19 -0.8682(6) -0.7359(3) -0.14756(11) 0.1111(15) Uani d . 1 . .
H H19A -0.9158 -0.8087 -0.1637 0.167 Uiso calc R 1 . .
H H19B -0.9445 -0.7002 -0.1260 0.167 Uiso calc R 1 . .
H H19C -0.7746 -0.7654 -0.1311 0.167 Uiso calc R 1 . .
C C20 -0.4209(5) -0.7970(4) -0.22589(13) 0.1146(14) Uani d . 1 . .
H H20A -0.4703 -0.8740 -0.2388 0.172 Uiso calc R 1 . .
H H20B -0.3269 -0.8219 -0.2087 0.172 Uiso calc R 1 . .
H H20C -0.3908 -0.7383 -0.2505 0.172 Uiso calc R 1 . .
C C21 -0.5369(3) -0.1198(2) -0.04012(8) 0.0492(5) Uani d . 1 . .
C C22 -0.6658(5) -0.0208(3) -0.04765(10) 0.0921(11) Uani d . 1 . .
H H22A -0.6314 0.0412 -0.0712 0.110 Uiso calc R 1 . .
H H22B -0.7619 -0.0646 -0.0588 0.110 Uiso calc R 1 . .
C C23 -0.6483(3) 0.1700(3) -0.00242(9) 0.0626(6) Uani d . 1 . .
C C24 -0.6815(3) 0.2305(2) 0.04364(9) 0.0610(6) Uani d . 1 . .
H H24A -0.7964 0.2448 0.0468 0.073 Uiso calc R 1 . .
H H24B -0.6484 0.1702 0.0679 0.073 Uiso calc R 1 . .
C C25 -0.5967(4) 0.3568(3) 0.04982(9) 0.0732(8) Uani d . 1 . .
H H25A -0.6204 0.4122 0.0233 0.088 Uiso calc R 1 . .
H H25B -0.4819 0.3398 0.0496 0.088 Uiso calc R 1 . .
C C26 -0.6364(3) 0.4306(2) 0.09245(8) 0.0535(6) Uani d . 1 . .

loop_
_atom_site_aniso_label
_atom_site_aniso_U_11
_atom_site_aniso_U_22
_atom_site_aniso_U_33
_atom_site_aniso_U_12
_atom_site_aniso_U_13
_atom_site_aniso_U_23
O1 0.141(2) 0.0889(15) 0.0562(11) -0.0046(15) -0.0195(12) 0.0014(10)
O2 0.0627(9) 0.0618(9) 0.0556(9) -0.0188(8) 0.0214(8) -0.0138(8)
O3 0.0654(10) 0.0508(9) 0.0496(8) -0.0166(8) -0.0041(7) 0.0053(7)
O4 0.0738(11) 0.0993(15) 0.0554(10) 0.0139(11) -0.0210(9) -0.0230(10)
O5 0.1149(16) 0.0537(10) 0.0791(12) 0.0066(11) 0.0027(11) -0.0234(9)
O6 0.203(3) 0.117(2) 0.0835(15) -0.056(2) 0.0512(19) -0.0292(15)
O7 0.0697(12) 0.0676(11) 0.0996(14) -0.0008(10) 0.0157(11) -0.0215(10)
O8 0.0699(11) 0.0586(10) 0.0689(11) -0.0049(9) 0.0074(9) -0.0096(8)
C1 0.0519(15) 0.121(3) 0.096(2) -0.0204(16) 0.0057(14) -0.055(2)
C2 0.0768(19) 0.111(3) 0.097(2) -0.0051(19) -0.0278(17) -0.046(2)
C3 0.094(2) 0.0590(15) 0.0539(15) -0.0130(15) -0.0066(14) -0.0067(12)
C4 0.0861(18) 0.0610(14) 0.0452(12) -0.0075(13) 0.0079(12) -0.0080(11)
C5 0.0817(17) 0.0459(12) 0.0446(12) -0.0125(12) 0.0056(12) -0.0072(10)
C6 0.096(2) 0.0558(15) 0.0586(14) 0.0148(14) -0.0012(14) -0.0162(12)
C7 0.0661(15) 0.0590(15) 0.0504(12) 0.0117(12) -0.0005(11) -0.0078(11)
C8 0.0581(12) 0.0425(11) 0.0366(10) 0.0012(10) 0.0010(9) 0.0010(9)
C9 0.0526(12) 0.0475(11) 0.0346(10) -0.0101(10) 0.0026(9) 0.0010(9)
C10 0.0707(16) 0.0671(15) 0.0463(12) -0.0268(13) 0.0154(11) -0.0148(12)
C11 0.0427(11) 0.0522(12) 0.0491(12) -0.0067(10) 0.0006(9) -0.0028(10)
C12 0.0429(11) 0.0462(11) 0.0475(11) 0.0021(9) 0.0019(9) -0.0050(9)
C13 0.0444(11) 0.0423(10) 0.0347(9) -0.0016(9) 0.0021(9) -0.0032(8)
C14 0.0438(11) 0.0432(11) 0.0388(10) 0.0023(9) 0.0010(8) 0.0011(8)
C15 0.0454(12) 0.0651(14) 0.0561(13) 0.0079(11) -0.0018(10) -0.0045(11)
C16 0.0441(12) 0.0653(15) 0.0565(13) -0.0061(11) -0.0040(10) -0.0041(11)
C17 0.0480(12) 0.0471(11) 0.0403(10) -0.0061(10) -0.0040(9) -0.0013(9)
C18 0.0594(14) 0.0578(13) 0.0395(11) -0.0009(11) 0.0023(10) 0.0005(10)
C19 0.177(4) 0.074(2) 0.082(2) -0.067(2) 0.061(2) -0.0293(16)
C20 0.117(3) 0.117(3) 0.110(3) 0.043(3) -0.017(2) -0.064(2)
C21 0.0519(12) 0.0467(12) 0.0491(12) -0.0089(10) -0.0068(10) -0.0055(10)
C22 0.134(3) 0.0685(17) 0.0741(18) 0.0392(19) -0.0296(19) -0.0313(15)
C23 0.0626(14) 0.0628(15) 0.0626(15) 0.0128(12) 0.0165(12) -0.0202(12)
C24 0.0611(14) 0.0546(13) 0.0672(14) -0.0023(12) 0.0081(12) -0.0114(12)
C25 0.106(2) 0.0581(15) 0.0559(14) -0.0167(16) 0.0171(14) -0.0035(12)
C26 0.0596(14) 0.0410(11) 0.0598(13) 0.0061(11) 0.0006(12) 0.0053(10)

loop_
_atom_type_symbol
_atom_type_description
_atom_type_scat_dispersion_real
_atom_type_scat_dispersion_imag
_atom_type_scat_source
C C 0.0181 0.0091 'International Tables Vol C Tables 4.2.6.8 and 6.1.1.4'
H H 0.0000 0.0000 'International Tables Vol C Tables 4.2.6.8 and 6.1.1.4'
O O 0.0492 0.0322 'International Tables Vol C Tables 4.2.6.8 and 6.1.1.4'

loop_
_geom_angle_atom_site_label_1
_geom_angle_atom_site_label_2
_geom_angle_atom_site_label_3
_geom_angle_site_symmetry_1
_geom_angle_site_symmetry_3
_geom_angle
_geom_angle_publ_flag
C11 O2 H2A . . 109.5 ?
C17 O3 H3A . . 109.5 ?
C23 O5 C22 . . 116.7(3) ?
C26 O8 H8B . . 109.5 ?
C2 C1 C10 . . 124.5(3) ?
C2 C1 H1A . . 117.7 ?
C10 C1 H1A . . 117.7 ?
C1 C2 C3 . . 121.0(3) ?
C1 C2 H2B . . 119.5 ?
C3 C2 H2B . . 119.5 ?
O1 C3 C4 . . 121.3(3) ?
O1 C3 C2 . . 121.3(3) ?
C4 C3 C2 . . 117.4(2) ?
C5 C4 C3 . . 124.0(3) ?
C5 C4 H4A . . 118.0 ?
C3 C4 H4A . . 118.0 ?
C4 C5 C6 . . 123.5(2) ?
C4 C5 C10 . . 120.9(3) ?
C6 C5 C10 . . 115.6(2) ?
C5 C6 C7 . . 107.9(2) ?
C5 C6 C20 . . 115.6(2) ?
C7 C6 C20 . . 111.0(3) ?
C5 C6 H6A . . 107.3 ?
C7 C6 H6A . . 107.3 ?
C20 C6 H6A . . 107.3 ?
C6 C7 C8 . . 114.3(2) ?
C6 C7 H7A . . 108.7 ?
C8 C7 H7A . . 108.7 ?
C6 C7 H7B . . 108.7 ?
C8 C7 H7B . . 108.7 ?
H7A C7 H7B . . 107.6 ?
C14 C8 C7 . . 110.58(19) ?
C14 C8 C9 . . 107.34(17) ?
C7 C8 C9 . . 111.67(17) ?
C14 C8 H8A . . 109.1 ?
C7 C8 H8A . . 109.1 ?
C9 C8 H8A . . 109.1 ?
C8 C9 C11 . . 112.95(16) ?
C8 C9 C10 . . 112.9(2) ?
C11 C9 C10 . . 115.20(18) ?
C8 C9 H9A . . 104.8 ?
C11 C9 H9A . . 104.8 ?
C10 C9 H9A . . 104.8 ?
C1 C10 C5 . . 112.1(2) ?
C1 C10 C19 . . 107.9(3) ?
C5 C10 C19 . . 108.0(2) ?
C1 C10 C9 . . 107.9(2) ?
C5 C10 C9 . . 107.33(19) ?
C19 C10 C9 . . 113.6(2) ?
O2 C11 C12 . . 112.71(17) ?
O2 C11 C9 . . 109.50(17) ?
C12 C11 C9 . . 111.83(17) ?
O2 C11 H11A . . 107.5 ?
C12 C11 H11A . . 107.5 ?
C9 C11 H11A . . 107.5 ?
C11 C12 C13 . . 113.76(18) ?
C11 C12 H12A . . 108.8 ?
C13 C12 H12A . . 108.8 ?
C11 C12 H12B . . 108.8 ?
C13 C12 H12B . . 108.8 ?
H12A C12 H12B . . 107.7 ?
C12 C13 C18 . . 111.91(17) ?
C12 C13 C14 . . 108.65(16) ?
C18 C13 C14 . . 111.88(17) ?
C12 C13 C17 . . 116.09(17) ?
C18 C13 C17 . . 108.49(16) ?
C14 C13 C17 . . 99.21(16) ?
C8 C14 C15 . . 120.54(19) ?
C8 C14 C13 . . 113.46(17) ?
C15 C14 C13 . . 103.62(16) ?
C8 C14 H14A . . 106.1 ?
C15 C14 H14A . . 106.1 ?
C13 C14 H14A . . 106.1 ?
C14 C15 C16 . . 104.76(18) ?
C14 C15 H15A . . 110.8 ?
C16 C15 H15A . . 110.8 ?
C14 C15 H15B . . 110.8 ?
C16 C15 H15B . . 110.8 ?
H15A C15 H15B . . 108.9 ?
C15 C16 C17 . . 106.55(17) ?
C15 C16 H16A . . 110.4 ?
C17 C16 H16A . . 110.4 ?
C15 C16 H16B . . 110.4 ?
C17 C16 H16B . . 110.4 ?
H16A C16 H16B . . 108.6 ?
O3 C17 C21 . . 108.18(17) ?
O3 C17 C16 . . 111.29(18) ?
C21 C17 C16 . . 113.85(17) ?
O3 C17 C13 . . 107.50(15) ?
C21 C17 C13 . . 113.13(17) ?
C16 C17 C13 . . 102.70(17) ?
C13 C18 H18A . . 109.5 ?
C13 C18 H18B . . 109.5 ?
H18A C18 H18B . . 109.5 ?
C13 C18 H18C . . 109.5 ?
H18A C18 H18C . . 109.5 ?
H18B C18 H18C . . 109.5 ?
C10 C19 H19A . . 109.5 ?
C10 C19 H19B . . 109.5 ?
H19A C19 H19B . . 109.5 ?
C10 C19 H19C . . 109.5 ?
H19A C19 H19C . . 109.5 ?
H19B C19 H19C . . 109.5 ?
C6 C20 H20A . . 109.5 ?
C6 C20 H20B . . 109.5 ?
H20A C20 H20B . . 109.5 ?
C6 C20 H20C . . 109.5 ?
H20A C20 H20C . . 109.5 ?
H20B C20 H20C . . 109.5 ?
O4 C21 C22 . . 120.7(2) ?
O4 C21 C17 . . 123.3(2) ?
C22 C21 C17 . . 116.05(19) ?
O5 C22 C21 . . 111.4(2) ?
O5 C22 H22A . . 109.3 ?
C21 C22 H22A . . 109.3 ?
O5 C22 H22B . . 109.3 ?
C21 C22 H22B . . 109.3 ?
H22A C22 H22B . . 108.0 ?
O6 C23 O5 . . 121.7(3) ?
O6 C23 C24 . . 125.4(3) ?
O5 C23 C24 . . 112.8(2) ?
C25 C24 C23 . . 112.3(2) ?
C25 C24 H24A . . 109.1 ?
C23 C24 H24A . . 109.1 ?
C25 C24 H24B . . 109.1 ?
C23 C24 H24B . . 109.1 ?
H24A C24 H24B . . 107.9 ?
C24 C25 C26 . . 115.9(2) ?
C24 C25 H25A . . 108.3 ?
C26 C25 H25A . . 108.3 ?
C24 C25 H25B . . 108.3 ?
C26 C25 H25B . . 108.3 ?
H25A C25 H25B . . 107.4 ?
O7 C26 O8 . . 122.9(2) ?
O7 C26 C25 . . 124.6(2) ?
O8 C26 C25 . . 112.4(2) ?

loop_
_geom_bond_atom_site_label_1
_geom_bond_atom_site_label_2
_geom_bond_site_symmetry_2
_geom_bond_distance
_geom_bond_publ_flag
O1 C3 . 1.245(3) ?
O2 C11 . 1.424(3) ?
O2 H2A . 0.8200 ?
O3 C17 . 1.431(3) ?
O3 H3A . 0.8200 ?
O4 C21 . 1.199(3) ?
O5 C23 . 1.316(3) ?
O5 C22 . 1.436(3) ?
O6 C23 . 1.175(3) ?
O7 C26 . 1.208(3) ?
O8 C26 . 1.320(3) ?
O8 H8B . 0.8200 ?
C1 C2 . 1.329(5) ?
C1 C10 . 1.500(5) ?
C1 H1A . 0.9300 ?
C2 C3 . 1.433(5) ?
C2 H2B . 0.9300 ?
C3 C4 . 1.423(4) ?
C4 C5 . 1.344(3) ?
C4 H4A . 0.9300 ?
C5 C6 . 1.504(4) ?
C5 C10 . 1.511(3) ?
C6 C7 . 1.524(4) ?
C6 C20 . 1.529(4) ?
C6 H6A . 0.9800 ?
C7 C8 . 1.525(3) ?
C7 H7A . 0.9700 ?
C7 H7B . 0.9700 ?
C8 C14 . 1.522(3) ?
C8 C9 . 1.540(3) ?
C8 H8A . 0.9800 ?
C9 C11 . 1.544(3) ?
C9 C10 . 1.576(3) ?
C9 H9A . 0.9800 ?
C10 C19 . 1.541(4) ?
C11 C12 . 1.528(3) ?
C11 H11A . 0.9800 ?
C12 C13 . 1.531(3) ?
C12 H12A . 0.9700 ?
C12 H12B . 0.9700 ?
C13 C18 . 1.535(3) ?
C13 C14 . 1.538(3) ?
C13 C17 . 1.561(3) ?
C14 C15 . 1.527(3) ?
C14 H14A . 0.9800 ?
C15 C16 . 1.529(4) ?
C15 H15A . 0.9700 ?
C15 H15B . 0.9700 ?
C16 C17 . 1.543(3) ?
C16 H16A . 0.9700 ?
C16 H16B . 0.9700 ?
C17 C21 . 1.532(3) ?
C18 H18A . 0.9600 ?
C18 H18B . 0.9600 ?
C18 H18C . 0.9600 ?
C19 H19A . 0.9600 ?
C19 H19B . 0.9600 ?
C19 H19C . 0.9600 ?
C20 H20A . 0.9600 ?
C20 H20B . 0.9600 ?
C20 H20C . 0.9600 ?
C21 C22 . 1.486(4) ?
C22 H22A . 0.9700 ?
C22 H22B . 0.9700 ?
C23 C24 . 1.490(4) ?
C24 C25 . 1.476(4) ?
C24 H24A . 0.9700 ?
C24 H24B . 0.9700 ?
C25 C26 . 1.478(3) ?
C25 H25A . 0.9700 ?
C25 H25B . 0.9700 ?

loop_
_geom_hbond_atom_site_label_D
_geom_hbond_atom_site_label_H
_geom_hbond_atom_site_label_A
_geom_hbond_site_symmetry_A
_geom_hbond_distance_DH
_geom_hbond_distance_HA
_geom_hbond_distance_DA
_geom_hbond_angle_DHA
O2 H2A O4 4_445 0.82 2.30 3.115(2) 172
O3 H3A O7 4 0.82 2.13 2.943(2) 173
O8 H8B O1 2_355 0.82 1.82 2.640(3) 176.4

loop_
_geom_torsion_atom_site_label_1
_geom_torsion_atom_site_label_2
_geom_torsion_atom_site_label_3
_geom_torsion_atom_site_label_4
_geom_torsion_site_symmetry_1
_geom_torsion_site_symmetry_2
_geom_torsion_site_symmetry_3
_geom_torsion_site_symmetry_4
_geom_torsion
_geom_torsion_publ_flag
C10 C1 C2 C3 . . . . 0.5(6) ?
C1 C2 C3 O1 . . . . 178.4(3) ?
C1 C2 C3 C4 . . . . 0.6(5) ?
O1 C3 C4 C5 . . . . -179.3(3) ?
C2 C3 C4 C5 . . . . -1.5(4) ?
C3 C4 C5 C6 . . . . -175.7(2) ?
C3 C4 C5 C10 . . . . 1.3(4) ?
C4 C5 C6 C7 . . . . 117.5(3) ?
C10 C5 C6 C7 . . . . -59.6(3) ?
C4 C5 C6 C20 . . . . -7.4(4) ?
C10 C5 C6 C20 . . . . 175.5(3) ?
C5 C6 C7 C8 . . . . 53.9(3) ?
C20 C6 C7 C8 . . . . -178.5(3) ?
C6 C7 C8 C14 . . . . -170.77(19) ?
C6 C7 C8 C9 . . . . -51.3(3) ?
C14 C8 C9 C11 . . . . -55.8(2) ?
C7 C8 C9 C11 . . . . -177.16(18) ?
C14 C8 C9 C10 . . . . 171.28(17) ?
C7 C8 C9 C10 . . . . 49.9(2) ?
C2 C1 C10 C5 . . . . -0.7(5) ?
C2 C1 C10 C19 . . . . -119.6(4) ?
C2 C1 C10 C9 . . . . 117.3(4) ?
C4 C5 C10 C1 . . . . -0.2(4) ?
C6 C5 C10 C1 . . . . 177.0(2) ?
C4 C5 C10 C19 . . . . 118.6(3) ?
C6 C5 C10 C19 . . . . -64.2(3) ?
C4 C5 C10 C9 . . . . -118.5(2) ?
C6 C5 C10 C9 . . . . 58.7(3) ?
C8 C9 C10 C1 . . . . -173.07(19) ?
C11 C9 C10 C1 . . . . 55.1(3) ?
C8 C9 C10 C5 . . . . -52.0(2) ?
C11 C9 C10 C5 . . . . 176.16(19) ?
C8 C9 C10 C19 . . . . 67.3(3) ?
C11 C9 C10 C19 . . . . -64.5(3) ?
C8 C9 C11 O2 . . . . -73.8(2) ?
C10 C9 C11 O2 . . . . 58.0(2) ?
C8 C9 C11 C12 . . . . 51.9(2) ?
C10 C9 C11 C12 . . . . -176.30(18) ?
O2 C11 C12 C13 . . . . 73.8(2) ?
C9 C11 C12 C13 . . . . -50.1(2) ?
C11 C12 C13 C18 . . . . -71.7(2) ?
C11 C12 C13 C14 . . . . 52.4(2) ?
C11 C12 C13 C17 . . . . 163.05(17) ?
C7 C8 C14 C15 . . . . -53.9(3) ?
C9 C8 C14 C15 . . . . -175.90(17) ?
C7 C8 C14 C13 . . . . -177.51(17) ?
C9 C8 C14 C13 . . . . 60.5(2) ?
C12 C13 C14 C8 . . . . -59.0(2) ?
C18 C13 C14 C8 . . . . 65.1(2) ?
C17 C13 C14 C8 . . . . 179.37(16) ?
C12 C13 C14 C15 . . . . 168.57(18) ?
C18 C13 C14 C15 . . . . -67.4(2) ?
C17 C13 C14 C15 . . . . 46.91(19) ?
C8 C14 C15 C16 . . . . -160.51(19) ?
C13 C14 C15 C16 . . . . -32.3(2) ?
C14 C15 C16 C17 . . . . 4.3(2) ?
C15 C16 C17 O3 . . . . -90.0(2) ?
C15 C16 C17 C21 . . . . 147.40(19) ?
C15 C16 C17 C13 . . . . 24.7(2) ?
C12 C13 C17 O3 . . . . -42.1(2) ?
C18 C13 C17 O3 . . . . -169.09(17) ?
C14 C13 C17 O3 . . . . 74.02(19) ?
C12 C13 C17 C21 . . . . 77.3(2) ?
C18 C13 C17 C21 . . . . -49.7(2) ?
C14 C13 C17 C21 . . . . -166.61(17) ?
C12 C13 C17 C16 . . . . -159.55(17) ?
C18 C13 C17 C16 . . . . 73.4(2) ?
C14 C13 C17 C16 . . . . -43.45(18) ?
O3 C17 C21 O4 . . . . -147.7(2) ?
C16 C17 C21 O4 . . . . -23.4(3) ?
C13 C17 C21 O4 . . . . 93.4(3) ?
O3 C17 C21 C22 . . . . 33.7(3) ?
C16 C17 C21 C22 . . . . 157.9(2) ?
C13 C17 C21 C22 . . . . -85.3(3) ?
C23 O5 C22 C21 . . . . 104.9(3) ?
O4 C21 C22 O5 . . . . -0.8(4) ?
C17 C21 C22 O5 . . . . 177.9(2) ?
C22 O5 C23 O6 . . . . 7.7(5) ?
C22 O5 C23 C24 . . . . -175.6(2) ?
O6 C23 C24 C25 . . . . -13.2(5) ?
O5 C23 C24 C25 . . . . 170.2(3) ?
C23 C24 C25 C26 . . . . 173.7(2) ?
C24 C25 C26 O7 . . . . -24.4(4) ?
C24 C25 C26 O8 . . . . 156.8(2) ?

loop_
_cod_related_entry_id
_cod_related_entry_database
_cod_related_entry_code
1 ChemSpider 16034
